data_2018545
loop_
_publ_author_name
'Shi, Ping-ping'
'Zhang, Li'
'Ye, Qiong'

_publ_section_title
;
 4-Carboxypyridinium perchlorate 18-crown-6 dihydrate clathrate and
 4-carboxypyridinium tetrafluoroborate 18-crown-6 dihydrate clathrate
;
_journal_coeditor_code KY3014
_journal_issue 7
_journal_name_full 'Acta Crystallographica Section C'
_journal_page_first o266
_journal_page_last o269
_journal_paper_doi 10.1107/S0108270112024912
_journal_volume 68
_journal_year 2012
_chemical_formula_iupac 'C6 H6 N O2 + , Cl O4 - , C12 H24 O6 , 2H2 O'
_chemical_formula_moiety 'C6 H6 N O2 +, Cl O4 -, C12 H24 O6, 2(H2 O)'
_chemical_formula_sum 'C18 H34 Cl N O14'
_chemical_formula_weight 523.91
_chemical_name_systematic
;
4-Carboxypyridinium perchlorate 18-crown-6 dihydrate clathrate
;
_space_group_IT_number 33
_symmetry_cell_setting orthorhombic
_symmetry_space_group_name_Hall 'P 2c -2n'
_symmetry_space_group_name_H-M 'P n a 21'
_atom_sites_solution_hydrogens geom
_atom_sites_solution_primary direct
_atom_sites_solution_secondary difmap
_audit_creation_method SHELXL97
_cell_angle_alpha 90.00
_cell_angle_beta 90.00
_cell_angle_gamma 90.00
_cell_formula_units_Z 4
_cell_length_a 14.668(3)
_cell_length_b 10.242(2)
_cell_length_c 17.191(3)
_cell_measurement_reflns_used 20523
_cell_measurement_temperature 293(2)
_cell_measurement_theta_max 27.48
_cell_measurement_theta_min 3.02
_cell_volume 2582.6(9)
_computing_cell_refinement 'CrystalClear (Rigaku, 2005)'
_computing_data_collection 'CrystalClear (Rigaku, 2005)'
_computing_data_reduction 'CrystalClear (Rigaku, 2005)'
_computing_molecular_graphics 'SHELXTL (Sheldrick, 2008)'
_computing_publication_material 'SHELXL97 (Sheldrick, 2008)'
_computing_structure_refinement 'SHELXL97 (Sheldrick, 2008)'
_computing_structure_solution 'SHELXS97 (Sheldrick, 2008)'
_diffrn_ambient_temperature 293(2)
_diffrn_detector_area_resol_mean 13.6612
_diffrn_measured_fraction_theta_full 0.998
_diffrn_measured_fraction_theta_max 0.998
_diffrn_measurement_device_type 'Rigaku Mercury2 (2x2 bin mode)'
_diffrn_measurement_method CCD_Profile_fitting
_diffrn_radiation_monochromator graphite
_diffrn_radiation_source 'fine-focus sealed tube'
_diffrn_radiation_type MoK\a
_diffrn_radiation_wavelength 0.71073
_diffrn_reflns_av_R_equivalents 0.0679
_diffrn_reflns_av_sigmaI/netI 0.0597
_diffrn_reflns_limit_h_max 19
_diffrn_reflns_limit_h_min -19
_diffrn_reflns_limit_k_max 13
_diffrn_reflns_limit_k_min -13
_diffrn_reflns_limit_l_max 22
_diffrn_reflns_limit_l_min -22
_diffrn_reflns_number 25360
_diffrn_reflns_theta_full 27.48
_diffrn_reflns_theta_max 27.48
_diffrn_reflns_theta_min 3.02
_diffrn_standards_number 0
_exptl_absorpt_coefficient_mu 0.214
_exptl_absorpt_correction_T_max 0.958
_exptl_absorpt_correction_T_min 0.958
_exptl_absorpt_correction_type multi-scan
_exptl_absorpt_process_details '(CrystalClear; Rigaku, 2005)'
_exptl_crystal_colour colourless
_exptl_crystal_density_diffrn 1.347
_exptl_crystal_density_method 'not measured'
_exptl_crystal_description prism
_exptl_crystal_F_000 1112
_exptl_crystal_size_max 0.20
_exptl_crystal_size_mid 0.20
_exptl_crystal_size_min 0.20
_refine_diff_density_max 0.264
_refine_diff_density_min -0.223
_refine_ls_abs_structure_details 'Flack (1983), with 2856 Friedel pairs'
_refine_ls_abs_structure_Flack -0.03(8)
_refine_ls_extinction_method none
_refine_ls_goodness_of_fit_ref 1.033
_refine_ls_hydrogen_treatment mixed
_refine_ls_matrix_type full
_refine_ls_number_parameters 341
_refine_ls_number_reflns 5913
_refine_ls_number_restraints 86
_refine_ls_restrained_S_all 1.065
_refine_ls_R_factor_all 0.0884
_refine_ls_R_factor_gt 0.0551
_refine_ls_shift/su_max 0.000
_refine_ls_shift/su_mean 0.000
_refine_ls_structure_factor_coef Fsqd
_refine_ls_weighting_details 'calc w = 1/[\s^2^(Fo^2^)+(0.0645P)^2^+0.3025P] where P=(Fo^2^+2Fc^2^)/3'
_refine_ls_weighting_scheme calc
_refine_ls_wR_factor_gt 0.1306
_refine_ls_wR_factor_ref 0.1481
_reflns_number_gt 3940
_reflns_number_total 5913
_reflns_threshold_expression I>2\s(I)
_cod_data_source_file ky3014.cif
_cod_data_source_block I
_cod_original_cell_volume 2582.7(9)
_cod_original_sg_symbol_H-M 'P n a 21 '
_cod_database_code 2018545
_cod_database_fobs_code 2018545

loop_
_symmetry_equiv_pos_as_xyz
'x, y, z'
'-x, -y, z+1/2'
'x+1/2, -y+1/2, z'
'-x+1/2, y+1/2, z+1/2'

loop_
_atom_site_type_symbol
_atom_site_label
_atom_site_fract_x
_atom_site_fract_y
_atom_site_fract_z
_atom_site_U_iso_or_equiv
_atom_site_adp_type
_atom_site_calc_flag
_atom_site_refinement_flags
_atom_site_occupancy
_atom_site_symmetry_multiplicity
_atom_site_disorder_assembly
_atom_site_disorder_group
O O2 0.67441(16) 0.8131(3) 0.93376(17) 0.0732(8) Uani d . 1 1 . .
N N1 0.17397(19) 0.8423(3) 0.80658(17) 0.0548(7) Uani d D 1 1 . .
H H1A 0.166(2) 0.794(3) 0.8463(17) 0.066 Uiso d D 1 1 . .
C C17 0.19121(17) 1.0380(3) 0.70225(17) 0.0421(6) Uani d . 1 1 . .
C C18 0.1977(2) 1.1524(3) 0.6472(2) 0.0554(8) Uani d . 1 1 . .
O O4 0.4708(2) 0.9027(3) 0.70453(16) 0.0808(8) Uani d . 1 1 . .
O O1 0.55387(18) 0.6027(3) 0.93773(14) 0.0694(7) Uani d . 1 1 . .
C C15 0.1343(2) 0.9330(3) 0.68718(18) 0.0492(7) Uani d . 1 1 . .
H H15A 0.1014 0.9288 0.6410 0.059 Uiso calc R 1 1 . .
O O6 0.43690(19) 0.5007(3) 0.82712(18) 0.0806(8) Uani d . 1 1 . .
C C13 0.2298(2) 0.9409(4) 0.8230(2) 0.0606(9) Uani d . 1 1 . .
H H13A 0.2624 0.9417 0.8694 0.073 Uiso calc R 1 1 . .
O O8 0.1399(2) 1.1455(3) 0.59110(18) 0.0902(10) Uani d D 1 1 . .
H H8C 0.148(4) 1.213(3) 0.564(3) 0.108 Uiso d D 1 1 . .
C C14 0.2389(2) 1.0409(3) 0.77092(19) 0.0552(8) Uani d . 1 1 . .
H H14A 0.2773 1.1107 0.7820 0.066 Uiso calc R 1 1 . .
O O5 0.41844(16) 0.6386(3) 0.68586(17) 0.0794(8) Uani d . 1 1 . .
O O7 0.2502(2) 1.2393(3) 0.65744(19) 0.1049(12) Uani d . 1 1 . .
O O3 0.6157(2) 0.9755(3) 0.8090(2) 0.0848(8) Uani d . 1 1 . .
C C16 0.1271(2) 0.8352(3) 0.7415(2) 0.0558(8) Uani d . 1 1 . .
H H16A 0.0892 0.7641 0.7322 0.067 Uiso calc R 1 1 . .
C C2 0.6086(3) 0.7995(5) 0.9934(3) 0.0857(13) Uani d U 1 1 . .
H H2A 0.5527 0.8433 0.9784 0.103 Uiso calc R 1 1 . .
H H2B 0.6308 0.8395 1.0409 0.103 Uiso calc R 1 1 . .
C C1 0.5902(3) 0.6578(5) 1.0070(2) 0.0853(12) Uani d U 1 1 . .
H H1B 0.6462 0.6135 1.0211 0.102 Uiso calc R 1 1 . .
H H1C 0.5471 0.6475 1.0493 0.102 Uiso calc R 1 1 . .
C C11 0.4954(3) 0.4200(4) 0.8719(3) 0.0892(14) Uani d . 1 1 . .
H H11A 0.5522 0.4069 0.8442 0.107 Uiso calc R 1 1 . .
H H11B 0.4671 0.3354 0.8794 0.107 Uiso calc R 1 1 . .
C C8 0.3735(3) 0.7447(7) 0.6490(3) 0.1042(19) Uani d . 1 1 . .
H H8A 0.3260 0.7784 0.6827 0.125 Uiso calc R 1 1 . .
H H8B 0.3453 0.7153 0.6010 0.125 Uiso calc R 1 1 . .
C C12 0.5142(3) 0.4790(4) 0.9477(3) 0.0834(13) Uani d . 1 1 . .
H H12A 0.4579 0.4874 0.9769 0.100 Uiso calc R 1 1 . .
H H12B 0.5552 0.4234 0.9770 0.100 Uiso calc R 1 1 . .
C C10 0.4085(4) 0.4422(5) 0.7558(3) 0.1030(18) Uani d . 1 1 . .
H H10A 0.3702 0.3672 0.7666 0.124 Uiso calc R 1 1 . .
H H10B 0.4614 0.4126 0.7269 0.124 Uiso calc R 1 1 . .
C C4 0.6375(4) 1.0283(5) 0.8833(4) 0.1128(18) Uani d . 1 1 . .
H H4A 0.5832 1.0318 0.9154 0.135 Uiso calc R 1 1 . .
H H4B 0.6609 1.1164 0.8775 0.135 Uiso calc R 1 1 . .
C C7 0.4384(4) 0.8457(6) 0.6325(3) 0.1005(17) Uani d . 1 1 . .
H H7A 0.4102 0.9127 0.6007 0.121 Uiso calc R 1 1 . .
H H7B 0.4894 0.8096 0.6037 0.121 Uiso calc R 1 1 . .
C C3 0.7065(3) 0.9451(5) 0.9201(4) 0.1033(17) Uani d . 1 1 . .
H H3A 0.7601 0.9419 0.8871 0.124 Uiso calc R 1 1 . .
H H3B 0.7243 0.9837 0.9694 0.124 Uiso calc R 1 1 . .
C C5 0.5573(4) 1.0632(5) 0.7697(4) 0.1104(18) Uani d . 1 1 . .
H H5A 0.5879 1.1463 0.7626 0.133 Uiso calc R 1 1 . .
H H5B 0.5029 1.0780 0.8006 0.133 Uiso calc R 1 1 . .
C C6 0.5319(4) 1.0088(5) 0.6938(3) 0.1129(18) Uani d . 1 1 . .
H H6A 0.5031 1.0758 0.6623 0.136 Uiso calc R 1 1 . .
H H6B 0.5861 0.9790 0.6667 0.136 Uiso calc R 1 1 . .
C C9 0.3574(3) 0.5384(6) 0.7094(3) 0.1018(17) Uani d . 1 1 . .
H H9A 0.3311 0.4965 0.6641 0.122 Uiso calc R 1 1 . .
H H9B 0.3084 0.5753 0.7402 0.122 Uiso calc R 1 1 . .
O O9 0.4119(2) 0.7797(3) 0.85185(17) 0.0831(8) Uani d D 1 1 . .
H H9D 0.423(4) 0.813(4) 0.8092(19) 0.125 Uiso d D 1 1 . .
H H9C 0.425(4) 0.700(2) 0.849(3) 0.125 Uiso d D 1 1 . .
O O10 0.3751(3) 0.8381(3) 1.00170(16) 0.0868(10) Uani d D 1 1 . .
H H10D 0.382(4) 0.825(5) 0.9536(14) 0.130 Uiso d D 1 1 . .
H H10C 0.341(3) 0.906(4) 1.003(3) 0.130 Uiso d D 1 1 . .
Cl Cl1 0.6838(4) 0.8203(7) 0.4845(3) 0.0610(4) Uani d PDU 0.675(4) 1 A 1
O O11 0.6719(5) 0.6969(6) 0.5168(4) 0.1159(19) Uani d PDU 0.675(4) 1 A 1
O O12 0.6986(5) 0.9221(7) 0.5398(4) 0.109(2) Uani d PDU 0.675(4) 1 A 1
O O13 0.6269(4) 0.8669(5) 0.4227(3) 0.0952(15) Uani d PDU 0.675(4) 1 A 1
O O14 0.7724(4) 0.8082(7) 0.4504(4) 0.1271(18) Uani d PDU 0.675(4) 1 A 1
Cl Cl1A 0.6797(8) 0.8193(14) 0.4803(8) 0.0610(4) Uani d PDU 0.325(4) 1 A 2
O O11A 0.6342(11) 0.7462(13) 0.5359(10) 0.1159(19) Uani d PDU 0.325(4) 1 A 2
O O12A 0.7337(11) 0.9254(15) 0.5039(9) 0.109(2) Uani d PDU 0.325(4) 1 A 2
O O13A 0.5902(8) 0.8656(12) 0.4637(7) 0.0952(15) Uani d PDU 0.325(4) 1 A 2
O O14A 0.7045(9) 0.7600(15) 0.4097(8) 0.1271(18) Uani d PDU 0.325(4) 1 A 2

loop_
_atom_site_aniso_label
_atom_site_aniso_U_11
_atom_site_aniso_U_22
_atom_site_aniso_U_33
_atom_site_aniso_U_12
_atom_site_aniso_U_13
_atom_site_aniso_U_23
O2 0.0648(16) 0.0837(18) 0.0711(17) -0.0084(13) 0.0002(14) -0.0321(14)
N1 0.0630(16) 0.0556(17) 0.0459(16) 0.0104(14) 0.0099(14) 0.0135(13)
C17 0.0426(14) 0.0476(15) 0.0362(14) -0.0013(12) 0.0045(13) 0.0014(12)
C18 0.069(2) 0.0519(19) 0.0450(18) -0.0113(16) 0.0043(17) 0.0055(15)
O4 0.1000(18) 0.0827(19) 0.0596(16) 0.0179(16) -0.0013(15) 0.0127(14)
O1 0.0816(16) 0.0739(17) 0.0526(14) -0.0020(13) 0.0036(13) 0.0116(13)
C15 0.0535(16) 0.0501(18) 0.0440(17) -0.0093(13) -0.0062(14) 0.0040(14)
O6 0.0847(17) 0.0647(17) 0.092(2) -0.0121(14) 0.0094(16) -0.0161(15)
C13 0.063(2) 0.071(2) 0.0474(18) 0.0092(18) -0.0086(16) 0.0043(17)
O8 0.119(2) 0.0719(17) 0.080(2) -0.0371(17) -0.0454(19) 0.0353(15)
C14 0.0576(19) 0.060(2) 0.0479(18) -0.0069(16) -0.0077(15) -0.0038(16)
O5 0.0556(13) 0.106(2) 0.0768(17) 0.0013(14) -0.0059(13) -0.0237(16)
O7 0.134(2) 0.094(2) 0.087(2) -0.070(2) -0.034(2) 0.0342(18)
O3 0.0976(19) 0.0564(15) 0.100(2) -0.0160(15) 0.0060(18) -0.0126(16)
C16 0.0584(19) 0.0465(18) 0.063(2) -0.0071(15) 0.0010(17) 0.0012(16)
C2 0.067(2) 0.116(3) 0.074(3) 0.006(2) -0.006(2) -0.040(3)
C1 0.067(2) 0.147(3) 0.0426(19) 0.013(2) 0.0038(18) 0.010(2)
C11 0.100(3) 0.046(2) 0.121(4) -0.009(2) 0.036(3) 0.005(2)
C8 0.077(3) 0.159(5) 0.077(3) 0.038(3) -0.034(3) -0.033(3)
C12 0.079(3) 0.080(3) 0.091(3) 0.010(2) 0.027(2) 0.037(2)
C10 0.105(4) 0.083(3) 0.120(4) -0.045(3) 0.022(3) -0.049(3)
C4 0.124(4) 0.070(3) 0.144(5) -0.018(3) -0.022(4) -0.043(3)
C7 0.113(4) 0.133(4) 0.056(3) 0.040(4) -0.022(3) 0.013(3)
C3 0.085(3) 0.087(3) 0.137(5) -0.020(3) -0.017(3) -0.048(3)
C5 0.137(5) 0.053(3) 0.142(5) -0.005(3) 0.019(4) 0.015(3)
C6 0.159(5) 0.078(3) 0.101(4) 0.012(3) 0.016(4) 0.044(3)
C9 0.070(3) 0.142(5) 0.094(3) -0.034(3) -0.005(3) -0.052(3)
O9 0.115(2) 0.0756(19) 0.0590(16) 0.0303(17) 0.0141(16) 0.0058(15)
O10 0.138(3) 0.0602(17) 0.0621(18) 0.0224(15) 0.0279(17) 0.0175(13)
Cl1 0.0777(7) 0.0490(4) 0.0563(8) -0.0045(5) -0.0018(6) -0.0033(5)
O11 0.153(6) 0.066(3) 0.129(4) -0.003(3) 0.017(3) 0.030(3)
O12 0.130(5) 0.080(2) 0.117(6) 0.019(3) -0.044(4) -0.025(4)
O13 0.107(4) 0.100(3) 0.078(4) -0.017(3) -0.026(3) 0.017(3)
O14 0.108(4) 0.147(4) 0.127(4) 0.015(3) 0.029(3) 0.004(3)
Cl1A 0.0777(7) 0.0490(4) 0.0563(8) -0.0045(5) -0.0018(6) -0.0033(5)
O11A 0.153(6) 0.066(3) 0.129(4) -0.003(3) 0.017(3) 0.030(3)
O12A 0.130(5) 0.080(2) 0.117(6) 0.019(3) -0.044(4) -0.025(4)
O13A 0.107(4) 0.100(3) 0.078(4) -0.017(3) -0.026(3) 0.017(3)
O14A 0.108(4) 0.147(4) 0.127(4) 0.015(3) 0.029(3) 0.004(3)

loop_
_atom_type_symbol
_atom_type_description
_atom_type_scat_dispersion_real
_atom_type_scat_dispersion_imag
_atom_type_scat_source
C C 0.0033 0.0016 'International Tables Vol C Tables 4.2.6.8 and 6.1.1.4'
H H 0.0000 0.0000 'International Tables Vol C Tables 4.2.6.8 and 6.1.1.4'
N N 0.0061 0.0033 'International Tables Vol C Tables 4.2.6.8 and 6.1.1.4'
O O 0.0106 0.0060 'International Tables Vol C Tables 4.2.6.8 and 6.1.1.4'
Cl Cl 0.1484 0.1585 'International Tables Vol C Tables 4.2.6.8 and 6.1.1.4'

loop_
_geom_angle_atom_site_label_1
_geom_angle_atom_site_label_2
_geom_angle_atom_site_label_3
_geom_angle
C2 O2 C3 115.5(3)
C16 N1 C13 122.9(3)
C16 N1 H1A 125(3)
C13 N1 H1A 111(3)
C14 C17 C15 118.9(3)
C14 C17 C18 119.4(3)
C15 C17 C18 121.6(3)
O7 C18 O8 125.4(3)
O7 C18 C17 121.9(3)
O8 C18 C17 112.7(3)
C6 O4 C7 113.8(4)
C12 O1 C1 114.3(3)
C16 C15 C17 119.0(3)
C16 C15 H15A 120.5
C17 C15 H15A 120.5
C11 O6 C10 113.5(4)
N1 C13 C14 119.3(3)
N1 C13 H13A 120.3
C14 C13 H13A 120.3
C18 O8 H8C 106(4)
C13 C14 C17 119.9(3)
C13 C14 H14A 120.1
C17 C14 H14A 120.1
C9 O5 C8 112.8(4)
C5 O3 C4 108.8(4)
N1 C16 C15 119.9(3)
N1 C16 H16A 120.1
C15 C16 H16A 120.1
O2 C2 C1 109.4(3)
O2 C2 H2A 109.8
C1 C2 H2A 109.8
O2 C2 H2B 109.8
C1 C2 H2B 109.8
H2A C2 H2B 108.2
O1 C1 C2 108.8(3)
O1 C1 H1B 109.9
C2 C1 H1B 109.9
O1 C1 H1C 109.9
C2 C1 H1C 109.9
H1B C1 H1C 108.3
O6 C11 C12 110.9(3)
O6 C11 H11A 109.5
C12 C11 H11A 109.5
O6 C11 H11B 109.5
C12 C11 H11B 109.5
H11A C11 H11B 108.0
O5 C8 C7 109.4(3)
O5 C8 H8A 109.8
C7 C8 H8A 109.8
O5 C8 H8B 109.8
C7 C8 H8B 109.8
H8A C8 H8B 108.3
O1 C12 C11 110.0(3)
O1 C12 H12A 109.7
C11 C12 H12A 109.7
O1 C12 H12B 109.7
C11 C12 H12B 109.7
H12A C12 H12B 108.2
O6 C10 C9 109.5(4)
O6 C10 H10A 109.8
C9 C10 H10A 109.8
O6 C10 H10B 109.8
C9 C10 H10B 109.8
H10A C10 H10B 108.2
O3 C4 C3 108.7(4)
O3 C4 H4A 109.9
C3 C4 H4A 109.9
O3 C4 H4B 109.9
C3 C4 H4B 109.9
H4A C4 H4B 108.3
C8 C7 O4 109.8(4)
C8 C7 H7A 109.7
O4 C7 H7A 109.7
C8 C7 H7B 109.7
O4 C7 H7B 109.7
H7A C7 H7B 108.2
O2 C3 C4 112.8(4)
O2 C3 H3A 109.0
C4 C3 H3A 109.0
O2 C3 H3B 109.0
C4 C3 H3B 109.0
H3A C3 H3B 107.8
O3 C5 C6 109.7(4)
O3 C5 H5A 109.7
C6 C5 H5A 109.7
O3 C5 H5B 109.7
C6 C5 H5B 109.7
H5A C5 H5B 108.2
O4 C6 C5 109.5(4)
O4 C6 H6A 109.8
C5 C6 H6A 109.8
O4 C6 H6B 109.8
C5 C6 H6B 109.8
H6A C6 H6B 108.2
O5 C9 C10 108.5(3)
O5 C9 H9A 110.0
C10 C9 H9A 110.0
O5 C9 H9B 110.0
C10 C9 H9B 110.0
H9A C9 H9B 108.4
H9D O9 H9C 108(4)
H10D O10 H10C 102(3)
O11 Cl1 O12 114.6(6)
O11 Cl1 O14 101.5(6)
O12 Cl1 O14 101.4(5)
O11 Cl1 O13 121.7(6)
O12 Cl1 O13 109.8(6)
O14 Cl1 O13 104.7(5)
O11A Cl1A O12A 119.3(14)
O11A Cl1A O14A 119.1(13)
O12A Cl1A O14A 116.0(13)
O11A Cl1A O13A 82.7(11)
O12A Cl1A O13A 108.7(13)
O14A Cl1A O13A 102.1(11)

loop_
_geom_bond_atom_site_label_1
_geom_bond_atom_site_label_2
_geom_bond_distance
O2 C2 1.415(5)
O2 C3 1.451(6)
N1 C16 1.316(5)
N1 C13 1.331(5)
N1 H1A 0.853(19)
C17 C14 1.372(4)
C17 C15 1.387(4)
C17 C18 1.509(4)
C18 O7 1.190(4)
C18 O8 1.286(4)
O4 C6 1.422(6)
O4 C7 1.449(6)
O1 C12 1.405(5)
O1 C1 1.421(5)
C15 C16 1.373(5)
C15 H15A 0.9300
O6 C11 1.419(6)
O6 C10 1.426(6)
C13 C14 1.367(5)
C13 H13A 0.9300
O8 H8C 0.84(2)
C14 H14A 0.9300
O5 C9 1.420(6)
O5 C8 1.421(6)
O3 C5 1.413(6)
O3 C4 1.424(6)
C16 H16A 0.9300
C2 C1 1.494(6)
C2 H2A 0.9700
C2 H2B 0.9700
C1 H1B 0.9700
C1 H1C 0.9700
C11 C12 1.462(7)
C11 H11A 0.9700
C11 H11B 0.9700
C8 C7 1.435(8)
C8 H8A 0.9700
C8 H8B 0.9700
C12 H12A 0.9700
C12 H12B 0.9700
C10 C9 1.473(8)
C10 H10A 0.9700
C10 H10B 0.9700
C4 C3 1.467(7)
C4 H4A 0.9700
C4 H4B 0.9700
C7 H7A 0.9700
C7 H7B 0.9700
C3 H3A 0.9700
C3 H3B 0.9700
C5 C6 1.468(8)
C5 H5A 0.9700
C5 H5B 0.9700
C6 H6A 0.9700
C6 H6B 0.9700
C9 H9A 0.9700
C9 H9B 0.9700
O9 H9D 0.83(2)
O9 H9C 0.84(2)
O10 H10D 0.84(2)
O10 H10C 0.85(2)
Cl1 O11 1.392(6)
Cl1 O12 1.428(6)
Cl1 O14 1.430(7)
Cl1 O13 1.432(6)
Cl1A O11A 1.386(9)
Cl1A O12A 1.404(9)
Cl1A O14A 1.405(10)
Cl1A O13A 1.425(10)

loop_
_geom_hbond_atom_site_label_D
_geom_hbond_atom_site_label_H
_geom_hbond_atom_site_label_A
_geom_hbond_site_symmetry_A
_geom_hbond_distance_DH
_geom_hbond_distance_HA
_geom_hbond_distance_DA
_geom_hbond_angle_DHA
N1 H1A O2 3_465 0.853(19) 1.86(2) 2.704(4) 168(4)
N1 H1A O1 3_465 0.853(19) 2.51(4) 2.916(4) 110(3)
O8 H8C O10 4_554 0.84(2) 1.70(3) 2.510(4) 159(5)
O9 H9D O4 . 0.83(2) 2.14(2) 2.957(4) 172(6)
O9 H9C O6 . 0.84(2) 2.08(2) 2.913(4) 169(6)
O9 H9C O1 . 0.84(2) 2.62(5) 3.131(4) 120(5)
O10 H10D O9 . 0.84(2) 1.86(2) 2.699(4) 171(5)
O10 H10C O12 2_675 0.85(2) 1.96(3) 2.762(8) 155(5)
O10 H10C O12A 2_675 0.85(2) 2.05(3) 2.901(17) 176(5)
O10 H10C O13A 2_675 0.85(2) 2.64(5) 3.146(13) 119(4)
O10 H10C Cl1 2_675 0.85(2) 2.85(3) 3.616(7) 151(5)
O10 H10C Cl1A 2_675 0.85(2) 2.86(4) 3.618(14) 149(5)
